data_4504710
loop_
_publ_author_name
'Visi, Mandana Z.'
'Knobler, Carolyn B.'
'Owen, Jonathan J.'
'Khan, M. Ishaque'
'Schubert, David M.'

_publ_section_title
;
 Structures of Self-Assembled Nonmetal Borates Derived from
 \a,\w-Diaminoalkanes
;
_journal_issue 2
_journal_name_full 'Crystal Growth &amp; Design'
_journal_page_first 538
_journal_paper_doi 10.1021/cg0504915
_journal_volume 6
_journal_year 2006
_chemical_formula_moiety 'C6 H18 N2, 2(B5 H4 O10)'
_chemical_formula_sum 'C6 H26 B10 N2 O20'
_chemical_formula_weight 554.38
_chemical_name_common '1,6-diammoniohexane bispentaborate'
_chemical_name_systematic
; 
 ? 
;
_space_group_IT_number 14
_symmetry_cell_setting monoclinic
_symmetry_space_group_name_Hall '-P 2yn'
_symmetry_space_group_name_H-M 'P 1 21/n 1'
_atom_sites_solution_hydrogens geom
_atom_sites_solution_primary direct
_atom_sites_solution_secondary difmap
_audit_creation_method SHELXL-97
_cell_angle_alpha 90.00
_cell_angle_beta 104.57(4)
_cell_angle_gamma 90.00
_cell_formula_units_Z 2
_cell_length_a 8.612(9)
_cell_length_b 13.995(15)
_cell_length_c 10.279(12)
_cell_measurement_reflns_used 20
_cell_measurement_temperature 298(2)
_cell_measurement_theta_max 10.2
_cell_measurement_theta_min 4.8
_cell_volume 1199(2)
_computing_cell_refinement 'UCLA software'
_computing_data_collection 'UCLA software'
_computing_data_reduction 'UCLA software'
_computing_molecular_graphics 'Bruker SHELXTL'
_computing_publication_material 'Bruker SHELXTL'
_computing_structure_refinement 'SHELXL-97 (Sheldrick, 1997)'
_computing_structure_solution 'SHELXS-97 (Sheldrick, 1990)'
_diffrn_ambient_temperature 298(2)
_diffrn_measured_fraction_theta_full 1.000
_diffrn_measured_fraction_theta_max 1.000
_diffrn_measurement_device_type 'Crystal Logic diffractometer'
_diffrn_measurement_method 'theta-2theta scans'
_diffrn_radiation_monochromator graphite
_diffrn_radiation_source 'fine-focus sealed tube'
_diffrn_radiation_type MoK\a
_diffrn_radiation_wavelength 0.71073
_diffrn_reflns_av_R_equivalents 0.0000
_diffrn_reflns_av_sigmaI/netI 0.0873
_diffrn_reflns_limit_h_max 12
_diffrn_reflns_limit_h_min 0
_diffrn_reflns_limit_k_max 19
_diffrn_reflns_limit_k_min 0
_diffrn_reflns_limit_l_max 13
_diffrn_reflns_limit_l_min -14
_diffrn_reflns_number 3500
_diffrn_reflns_theta_full 30.00
_diffrn_reflns_theta_max 30.00
_diffrn_reflns_theta_min 2.51
_diffrn_standards_decay_% none
_diffrn_standards_interval_count 97
_diffrn_standards_number 3
_exptl_absorpt_coefficient_mu 0.140
_exptl_absorpt_correction_type none
_exptl_crystal_colour colorless
_exptl_crystal_density_diffrn 1.536
_exptl_crystal_density_method 'not measured'
_exptl_crystal_description parallelepiped
_exptl_crystal_F_000 572
_exptl_crystal_size_max 0.35
_exptl_crystal_size_mid 0.20
_exptl_crystal_size_min 0.175
_refine_diff_density_max 0.288
_refine_diff_density_min -0.222
_refine_diff_density_rms 0.056
_refine_ls_extinction_method none
_refine_ls_goodness_of_fit_ref 1.027
_refine_ls_hydrogen_treatment constr
_refine_ls_matrix_type full
_refine_ls_number_parameters 217
_refine_ls_number_reflns 3500
_refine_ls_number_restraints 0
_refine_ls_restrained_S_all 1.027
_refine_ls_R_factor_all 0.1301
_refine_ls_R_factor_gt 0.0555
_refine_ls_shift/su_max 0.000
_refine_ls_shift/su_mean 0.000
_refine_ls_structure_factor_coef Fsqd
_refine_ls_weighting_details 'calc w=1/[\s^2^(Fo^2^)+(0.0056P)^2^+0.8203P] where P=(Fo^2^+2Fc^2^)/3'
_refine_ls_weighting_scheme calc
_refine_ls_wR_factor_gt 0.1071
_refine_ls_wR_factor_ref 0.1328
_reflns_number_gt 1894
_reflns_number_total 3500
_reflns_threshold_expression >2sigma(I)
_cod_data_source_file cg0504915si20051107_091537.cif
_cod_data_source_block compound_2
_cod_original_sg_symbol_H-M P2(1)/n
_cod_database_code 4504710

loop_
_symmetry_equiv_pos_as_xyz
'x, y, z'
'x+1/2, -y+1/2, z+1/2'
'-x, -y, -z'
'-x-1/2, y-1/2, -z-1/2'

loop_
_atom_site_label
_atom_site_type_symbol
_atom_site_fract_x
_atom_site_fract_y
_atom_site_fract_z
_atom_site_U_iso_or_equiv
_atom_site_adp_type
_atom_site_occupancy
_atom_site_symmetry_multiplicity
_atom_site_calc_flag
_atom_site_refinement_flags
_atom_site_disorder_assembly
_atom_site_disorder_group
O1A O 0.12331(19) 0.76611(11) 0.83902(15) 0.0285(4) Uani 1 1 d . . .
B2B B 0.0531(3) 0.68774(19) 0.8782(3) 0.0285(6) Uani 1 1 d . . .
O2A O -0.0533(2) 0.63167(11) 0.78984(17) 0.0309(4) Uani 1 1 d . . .
H2A H -0.101(3) 0.658(2) 0.720(3) 0.040 Uiso 1 1 d . . .
O3A O 0.0889(2) 0.65935(13) 1.01011(17) 0.0403(5) Uani 1 1 d . . .
B2A B 0.2013(3) 0.7087(2) 1.1047(3) 0.0322(6) Uani 1 1 d . . .
O2D O 0.2353(2) 0.68444(14) 1.23543(18) 0.0476(5) Uani 1 1 d . . .
H2D H 0.179(4) 0.635(2) 1.250(3) 0.062 Uiso 1 1 d . . .
O1B O 0.28081(19) 0.78424(11) 1.06727(15) 0.0302(4) Uani 1 1 d . . .
B1 B 0.2286(3) 0.83021(17) 0.9350(3) 0.0250(5) Uani 1 1 d . . .
O1D O 0.14142(19) 0.91890(10) 0.95005(16) 0.0298(4) Uani 1 1 d . . .
B2D B 0.1876(3) 1.00625(19) 0.9193(3) 0.0297(6) Uani 1 1 d . . .
O2C O 0.1116(2) 1.08856(12) 0.9353(2) 0.0420(5) Uani 1 1 d . . .
H2C H 0.042(4) 1.084(2) 0.969(3) 0.055 Uiso 1 1 d . . .
O3B O 0.3185(2) 1.01798(11) 0.86601(18) 0.0353(4) Uani 1 1 d . . .
B2C B 0.4070(3) 0.93908(17) 0.8492(3) 0.0259(5) Uani 1 1 d . . .
O2B O 0.5329(2) 0.95029(12) 0.79355(19) 0.0355(4) Uani 1 1 d . . .
H2B H 0.535(3) 1.003(2) 0.765(3) 0.046 Uiso 1 1 d . . .
O1C O 0.37144(18) 0.85112(10) 0.88698(16) 0.0290(4) Uani 1 1 d . . .
N1 N 0.1599(3) 0.73686(15) 0.5687(2) 0.0351(5) Uani 1 1 d . A 1
H1AC H 0.236(4) 0.691(2) 0.577(3) 0.053 Uiso 1 1 d . B 1
H1BC H 0.062(4) 0.710(2) 0.518(3) 0.053 Uiso 1 1 d . C 1
H1CC H 0.146(4) 0.751(2) 0.655(3) 0.053 Uiso 1 1 d . D 1
C2 C 0.1993(4) 0.8239(2) 0.5020(4) 0.0474(7) Uani 1 1 d . A 1
H2AC H 0.212(4) 0.802(2) 0.418(3) 0.062 Uiso 1 1 d . E 1
H2BC H 0.299(4) 0.850(2) 0.555(3) 0.062 Uiso 1 1 d . F 1
C3 C 0.057(3) 0.8977(16) 0.4584(16) 0.065(4) Uani 0.50 1 d P A 1
H3AC H 0.0692 0.9428 0.3970 0.085 Uiso 0.50 1 d P G 1
H3BC H -0.0466 0.8590 0.4134 0.085 Uiso 0.50 1 d P H 1
C4 C 0.0273(8) 0.9410(5) 0.5834(7) 0.0594(17) Uani 0.50 1 d P A 1
H4AC H 0.1275 0.9700 0.6301 0.077 Uiso 0.50 1 d P I 1
H4BC H 0.0061 0.8893 0.6429 0.077 Uiso 0.50 1 d P J 1
C5 C -0.1112(9) 1.0142(5) 0.5590(8) 0.068(2) Uani 0.50 1 d P K 2
H5AC H -0.2086 0.9863 0.5131 0.088 Uiso 0.50 1 d P L 2
H5BC H -0.1217 1.0345 0.6496 0.088 Uiso 0.50 1 d P M 2
C6 C -0.0691(19) 1.1055(12) 0.4977(16) 0.051(4) Uani 0.50 1 d P K 2
H6AC H -0.0775 1.0876 0.4004 0.067 Uiso 0.50 1 d P N 2
H6BC H 0.0306 1.1251 0.5376 0.067 Uiso 0.50 1 d P O 2

loop_
_atom_site_aniso_label
_atom_site_aniso_U_11
_atom_site_aniso_U_22
_atom_site_aniso_U_33
_atom_site_aniso_U_23
_atom_site_aniso_U_13
_atom_site_aniso_U_12
O1A 0.0341(9) 0.0249(8) 0.0261(8) 0.0007(6) 0.0072(7) -0.0050(7)
B2B 0.0284(13) 0.0265(12) 0.0313(14) -0.0006(11) 0.0086(11) 0.0008(11)
O2A 0.0333(9) 0.0260(8) 0.0301(9) -0.0007(7) 0.0017(7) 0.0000(7)
O3A 0.0465(11) 0.0406(10) 0.0308(9) 0.0047(7) 0.0043(8) -0.0201(8)
B2A 0.0319(14) 0.0326(14) 0.0328(15) 0.0001(11) 0.0095(12) -0.0066(11)
O2D 0.0590(13) 0.0512(12) 0.0295(10) 0.0077(8) 0.0052(9) -0.0267(10)
O1B 0.0344(9) 0.0294(8) 0.0252(8) 0.0023(6) 0.0046(7) -0.0091(7)
B1 0.0285(13) 0.0203(11) 0.0278(13) 0.0023(9) 0.0100(10) -0.0024(10)
O1D 0.0311(8) 0.0222(8) 0.0422(10) -0.0001(7) 0.0204(7) -0.0013(7)
B2D 0.0305(13) 0.0249(13) 0.0379(15) -0.0001(11) 0.0163(11) -0.0004(11)
O2C 0.0418(11) 0.0231(8) 0.0745(14) 0.0007(8) 0.0394(10) 0.0015(8)
O3B 0.0388(9) 0.0214(8) 0.0554(11) 0.0036(7) 0.0300(8) 0.0008(7)
B2C 0.0283(13) 0.0226(12) 0.0292(13) -0.0009(10) 0.0116(10) -0.0013(10)
O2B 0.0400(10) 0.0221(8) 0.0539(11) 0.0056(8) 0.0299(9) 0.0031(7)
O1C 0.0300(8) 0.0218(8) 0.0397(9) 0.0032(7) 0.0171(7) 0.0016(6)
N1 0.0351(12) 0.0283(11) 0.0445(13) -0.0026(10) 0.0146(10) 0.0011(9)
C2 0.0523(18) 0.0343(15) 0.064(2) -0.0015(14) 0.0296(16) -0.0024(13)
C3 0.096(8) 0.046(6) 0.052(8) 0.014(5) 0.017(6) 0.001(5)
C4 0.064(4) 0.047(4) 0.062(4) 0.007(3) 0.006(3) 0.020(3)
C5 0.071(5) 0.041(3) 0.102(6) 0.021(4) 0.044(4) 0.014(3)
C6 0.056(6) 0.029(4) 0.084(11) 0.020(6) 0.045(7) 0.014(4)

loop_
_atom_type_symbol
_atom_type_description
_atom_type_scat_dispersion_real
_atom_type_scat_dispersion_imag
_atom_type_scat_source
C C 0.0033 0.0016 'International Tables Vol C Tables 4.2.6.8 and 6.1.1.4'
H H 0.0000 0.0000 'International Tables Vol C Tables 4.2.6.8 and 6.1.1.4'
B B 0.0013 0.0007 'International Tables Vol C Tables 4.2.6.8 and 6.1.1.4'
O O 0.0106 0.0060 'International Tables Vol C Tables 4.2.6.8 and 6.1.1.4'
N N 0.0061 0.0033 'International Tables Vol C Tables 4.2.6.8 and 6.1.1.4'

loop_
_geom_angle_atom_site_label_1
_geom_angle_atom_site_label_2
_geom_angle_atom_site_label_3
_geom_angle
B2B O1A B1 122.6(2)
O1A B2B O2A 122.7(2)
O1A B2B O3A 121.3(2)
O2A B2B O3A 115.9(2)
B2B O3A B2A 119.8(2)
O2D B2A O1B 118.6(2)
O2D B2A O3A 121.2(2)
O1B B2A O3A 120.3(2)
B2A O1B B1 122.77(19)
O1C B1 O1A 108.95(19)
O1C B1 O1B 108.19(19)
O1A B1 O1B 110.39(19)
O1C B1 O1D 111.03(18)
O1A B1 O1D 109.8(2)
O1B B1 O1D 108.43(19)
B2D O1D B1 123.33(19)
O1D B2D O2C 124.2(2)
O1D B2D O3B 121.3(2)
O2C B2D O3B 114.5(2)
B2C O3B B2D 119.15(19)
O1C B2C O2B 119.4(2)
O1C B2C O3B 121.5(2)
O2B B2C O3B 119.1(2)
B2C O1C B1 123.36(18)
N1 C2 C3 114.8(8)
C4 C3 C2 108.0(10)
C5 C4 C3 114.9(9)
C6 C5 C4 111.9(9)

loop_
_geom_bond_atom_site_label_1
_geom_bond_atom_site_label_2
_geom_bond_distance
O1A B2B 1.361(3)
O1A B1 1.466(3)
B2B O2A 1.364(3)
B2B O3A 1.372(3)
O3A B2A 1.374(3)
B2A O2D 1.345(4)
B2A O1B 1.366(3)
O1B B1 1.468(3)
B1 O1C 1.465(3)
B1 O1D 1.479(3)
O1D B2D 1.347(3)
B2D O2C 1.355(3)
B2D O3B 1.382(3)
O3B B2C 1.377(3)
B2C O1C 1.349(3)
B2C O2B 1.356(3)
N1 C2 1.479(4)
C2 C3 1.577(19)
C3 C4 1.501(19)
C4 C5 1.544(19)
C5 C6 1.509(17)

loop_
_geom_hbond_atom_site_label_D
_geom_hbond_atom_site_label_H
_geom_hbond_atom_site_label_A
_geom_hbond_distance_DH
_geom_hbond_distance_HA
_geom_hbond_distance_DA
_geom_hbond_angle_DHA
_geom_hbond_site_symmetry_A
O2A H2A O1B 0.82(3) 1.83(3) 2.649(3) 176(3) 2_464
O2B H2B O2A 0.79(3) 1.91(3) 2.699(3) 175(3) 4_667
O2C H2C O1D 0.77(3) 1.96(3) 2.728(3) 176(3) 3_577
O2D H2D O2B 0.88(3) 1.87(3) 2.734(3) 167(3) 2_465
N1 H1AC O2C 0.90(3) 1.97(3) 2.868(4) 171(3) 4_657
N1 H1BC O1C 0.95(3) 2.03(3) 2.973(4) 171(3) 2_464
N1 H1CC O1A 0.95(3) 1.96(3) 2.903(4) 174(3) .

loop_
_geom_torsion_atom_site_label_1
_geom_torsion_atom_site_label_2
_geom_torsion_atom_site_label_3
_geom_torsion_atom_site_label_4
_geom_torsion
B1 O1A B2B O2A 175.5(2)
B1 O1A B2B O3A -6.0(3)
O1A B2B O3A B2A -2.1(4)
O2A B2B O3A B2A 176.6(2)
B2B O3A B2A O2D 177.9(2)
B2B O3A B2A O1B -1.9(4)
O2D B2A O1B B1 -165.7(2)
O3A B2A O1B B1 14.0(4)
B2B O1A B1 O1C 134.5(2)
B2B O1A B1 O1B 15.8(3)
B2B O1A B1 O1D -103.7(2)
B2A O1B B1 O1C -139.0(2)
B2A O1B B1 O1A -19.9(3)
B2A O1B B1 O1D 100.5(3)
O1C B1 O1D B2D 1.7(3)
O1A B1 O1D B2D -118.9(2)
O1B B1 O1D B2D 120.4(2)
B1 O1D B2D O2C -178.4(2)
B1 O1D B2D O3B 2.5(4)
O1D B2D O3B B2C -2.6(4)
O2C B2D O3B B2C 178.2(2)
B2D O3B B2C O1C -1.8(4)
B2D O3B B2C O2B 178.2(2)
O2B B2C O1C B1 -173.5(2)
O3B B2C O1C B1 6.6(4)
O1A B1 O1C B2C 114.9(2)
O1B B1 O1C B2C -125.1(2)
O1D B1 O1C B2C -6.2(3)
N1 C2 C3 C4 69.4(15)
C2 C3 C4 C5 -178.9(9)
C3 C4 C5 C6 -70.3(11)
